data_7710150
loop_
_publ_author_name
'Duvinage, Daniel'
'Janssen, Marvin'
'Lork, Enno'
'Gr\"utzmacher, Hansj\"org'
'Mebs, Stefan'
'Beckmann, Jens'

_publ_section_title
;
 Heavier Bis(m-terphenyl)element phosphaethynolates of Group 13
;
_journal_name_full 'Dalton Transactions'
_journal_paper_doi 10.1039/D2DT00907B
_journal_year 2022
_chemical_formula_moiety 'C49 H50 In O P'
_chemical_formula_sum 'C49 H50 In O P'
_chemical_formula_weight 800.68
_space_group_crystal_system triclinic
_space_group_IT_number 2
_space_group_name_Hall '-P 1'
_space_group_name_H-M_alt 'P -1'
_atom_sites_solution_hydrogens geom
_atom_sites_solution_primary direct
_audit_creation_date 2022-01-14
_audit_creation_method
;
FinalCif V96 by Daniel Kratzert, Freiburg 2022,
https://dkratzert.de/finalcif.html
;
_audit_update_record
;
2022-01-19 deposited with the CCDC.	2022-04-28 downloaded from the CCDC.
;
_cell_angle_alpha 88.6950(10)
_cell_angle_beta 80.3120(10)
_cell_angle_gamma 81.7330(10)
_cell_formula_units_Z 2
_cell_length_a 10.6724(3)
_cell_length_b 11.2002(4)
_cell_length_c 16.8476(5)
_cell_measurement_reflns_used 9673
_cell_measurement_temperature 100.00
_cell_measurement_theta_max 33.12
_cell_measurement_theta_min 2.48
_cell_volume 1964.49(11)
_computing_molecular_graphics 'Olex2 1.5 (Dolomanov et al., 2009)'
_computing_publication_material 'Olex2 1.5 (Dolomanov et al., 2009)'
_computing_structure_refinement 'XL  (Sheldrick, 2008)'
_computing_structure_solution 'SHELXT 2014/5 (Sheldrick, 2014)'
_diffrn_ambient_environment N~2~
_diffrn_ambient_temperature 100.00
_diffrn_detector CPAD
_diffrn_detector_area_resol_mean 7.41
_diffrn_detector_type 'Bruker PHOTON 100'
_diffrn_measured_fraction_theta_full 0.999
_diffrn_measured_fraction_theta_max 0.995
_diffrn_measurement_device 'three-circle diffractometer'
_diffrn_measurement_device_type 'Bruker D8 VENTURE dual wavelength Mo/Cu'
_diffrn_measurement_method '\w and \f scans'
_diffrn_measurement_specimen_support 'MiTeGen micromount'
_diffrn_radiation_monochromator 'mirror optics'
_diffrn_radiation_probe x-ray
_diffrn_radiation_type MoK\a
_diffrn_radiation_wavelength 0.71073
_diffrn_reflns_av_R_equivalents 0.0415
_diffrn_reflns_av_unetI/netI 0.0291
_diffrn_reflns_Laue_measured_fraction_full 0.999
_diffrn_reflns_Laue_measured_fraction_max 0.995
_diffrn_reflns_limit_h_max 16
_diffrn_reflns_limit_h_min -16
_diffrn_reflns_limit_k_max 17
_diffrn_reflns_limit_k_min -17
_diffrn_reflns_limit_l_max 25
_diffrn_reflns_limit_l_min -25
_diffrn_reflns_number 122750
_diffrn_reflns_point_group_measured_fraction_full 0.999
_diffrn_reflns_point_group_measured_fraction_max 0.995
_diffrn_reflns_theta_full 25.242
_diffrn_reflns_theta_max 33.281
_diffrn_reflns_theta_min 2.211
_diffrn_source 'microfocus sealed X-ray tube'
_diffrn_source_type 'Incoatec I\ms'
_diffrn_standards_number 0
_exptl_absorpt_coefficient_mu 0.679
_exptl_absorpt_correction_T_max 0.7465
_exptl_absorpt_correction_T_min 0.6976
_exptl_absorpt_correction_type multi-scan
_exptl_absorpt_process_details
;
SADABS-2016/2 (Bruker,2016/2) was used for absorption correction.
wR2(int) was 0.1031 before and 0.0526 after correction.
The Ratio of minimum to maximum transmission is 0.9345.
The \l/2 correction factor is Not present.
;
_exptl_crystal_colour yellow
_exptl_crystal_colour_primary yellow
_exptl_crystal_density_diffrn 1.354
_exptl_crystal_description plate
_exptl_crystal_F_000 832
_exptl_crystal_size_max 0.21
_exptl_crystal_size_mid 0.12
_exptl_crystal_size_min 0.07
_refine_diff_density_max 0.686
_refine_diff_density_min -0.477
_refine_diff_density_rms 0.084
_refine_ls_extinction_method none
_refine_ls_goodness_of_fit_ref 1.039
_refine_ls_hydrogen_treatment constr
_refine_ls_matrix_type full
_refine_ls_number_parameters 481
_refine_ls_number_reflns 15094
_refine_ls_number_restraints 0
_refine_ls_restrained_S_all 1.039
_refine_ls_R_factor_all 0.0380
_refine_ls_R_factor_gt 0.0283
_refine_ls_shift/su_max 0.005
_refine_ls_shift/su_mean 0.000
_refine_ls_structure_factor_coef Fsqd
_refine_ls_weighting_details 'w=1/[\s^2^(Fo^2^)+(0.0246P)^2^+1.5501P] where P=(Fo^2^+2Fc^2^)/3'
_refine_ls_weighting_scheme calc
_refine_ls_wR_factor_gt 0.0623
_refine_ls_wR_factor_ref 0.0657
_reflns_Friedel_coverage 0.000
_reflns_number_gt 13210
_reflns_number_total 15094
_reflns_threshold_expression 'I > 2\s(I)'
_cod_data_source_file d2dt00907b3.cif
_cod_data_source_block duvinaged190507_0m
_cod_database_code 7710150
_shelx_shelxl_version_number 2018/3
_olex2_refinement_description
;
1. Fixed Uiso
 At 1.2 times of:
  All C(H) groups
 At 1.5 times of:
  All C(H,H,H) groups
2.a Aromatic/amide H refined with riding coordinates:
 C22(H22), C32(H32), C54(H54), C14(H14), C42(H42), C52(H52), C13(H13),
 C44(H44), C64(H64), C43(H43), C12(H12), C24(H24), C62(H62), C34(H34)
2.b Idealised Me refined as rotating group:
 C26(H26A,H26B,H26C), C58(H58A,H58B,H58C), C56(H56A,H56B,H56C), C36(H36A,H36B,
 H36C), C38(H38A,H38B,H38C), C27(H27A,H27B,H27C), C68(H68A,H68B,H68C), C28(H28A,
 H28B,H28C), C66(H66A,H66B,H66C), C37(H37A,H37B,H37C), C57(H57A,H57B,H57C),
 C67(H67A,H67B,H67C)
;
_olex2_submission_special_instructions 'No special instructions were received'
_shelx_space_group_comment
;
The symmetry employed for this shelxl refinement is uniquely defined
by the following loop, which should always be used as a source of
symmetry information in preference to the above space-group names.
They are only intended as comments.
;
_shelx_estimated_absorpt_t_min 0.871
_shelx_estimated_absorpt_t_max 0.954
_diffrn_measurement_ambient_temperature_device_make 'Oxford Cryostream 700'

loop_
_space_group_symop_operation_xyz
'x, y, z'
'-x, -y, -z'

loop_
_atom_site_label
_atom_site_type_symbol
_atom_site_fract_x
_atom_site_fract_y
_atom_site_fract_z
_atom_site_U_iso_or_equiv
_atom_site_adp_type
_atom_site_occupancy
_atom_site_site_symmetry_order
_atom_site_calc_flag
_atom_site_refinement_flags_posn
_atom_site_refinement_flags_adp
_atom_site_refinement_flags_occupancy
_atom_site_disorder_assembly
_atom_site_disorder_group
In1 In 0.31784(2) 0.66940(2) 0.77618(2) 0.00999(2) Uani 1 1 d . . . . .
P1 P 0.19911(4) 0.66474(3) 0.92216(2) 0.01781(7) Uani 1 1 d . . . . .
O1 O -0.01050(12) 0.80702(12) 0.87005(9) 0.0341(3) Uani 1 1 d . . . . .
C55 C 0.32153(12) 0.35264(12) 0.78444(8) 0.0143(2) Uani 1 1 d . . . . .
C21 C 0.29591(13) 1.00018(12) 0.76147(8) 0.0142(2) Uani 1 1 d . . . . .
C50 C 0.19812(12) 0.41802(11) 0.78891(8) 0.0116(2) Uani 1 1 d . . . . .
C30 C 0.64762(12) 0.54694(11) 0.75029(8) 0.0118(2) Uani 1 1 d . . . . .
C22 C 0.17276(13) 1.06545(12) 0.77749(8) 0.0160(2) Uani 1 1 d . . . . .
H22 H 0.136101 1.104529 0.734436 0.019 Uiso 1 1 calc R U . . .
C51 C 0.10698(12) 0.41504(11) 0.85928(8) 0.0129(2) Uani 1 1 d . . . . .
C26 C 0.37547(14) 1.00206(14) 0.67873(9) 0.0205(3) Uani 1 1 d . . . . .
H26A H 0.388392 0.921481 0.654635 0.031 Uiso 1 1 calc R U . . .
H26B H 0.458950 1.025913 0.682892 0.031 Uiso 1 1 calc R U . . .
H26C H 0.330807 1.060027 0.644835 0.031 Uiso 1 1 calc R U . . .
C32 C 0.74329(13) 0.39084(12) 0.65315(8) 0.0152(2) Uani 1 1 d . . . . .
H32 H 0.777048 0.367462 0.599041 0.018 Uiso 1 1 calc R U . . .
C31 C 0.70144(12) 0.51228(12) 0.67077(8) 0.0132(2) Uani 1 1 d . . . . .
C58 C 0.41282(14) 0.33853(14) 0.70509(9) 0.0203(3) Uani 1 1 d . . . . .
H58A H 0.364787 0.327765 0.661666 0.030 Uiso 1 1 calc R U . . .
H58B H 0.477859 0.267842 0.707530 0.030 Uiso 1 1 calc R U . . .
H58C H 0.454937 0.410831 0.694655 0.030 Uiso 1 1 calc R U . . .
C45 C 0.16336(12) 0.48636(11) 0.71691(8) 0.0123(2) Uani 1 1 d . . . . .
C56 C -0.02929(13) 0.47668(13) 0.86362(9) 0.0181(3) Uani 1 1 d . . . . .
H56A H -0.028789 0.561140 0.847209 0.027 Uiso 1 1 calc R U . . .
H56B H -0.075129 0.473186 0.918963 0.027 Uiso 1 1 calc R U . . .
H56C H -0.072502 0.435766 0.827526 0.027 Uiso 1 1 calc R U . . .
C54 C 0.35556(13) 0.29365(13) 0.85303(9) 0.0179(3) Uani 1 1 d . . . . .
H54 H 0.439519 0.250459 0.850586 0.021 Uiso 1 1 calc R U . . .
C14 C 0.72328(12) 0.73564(12) 0.77922(8) 0.0145(2) Uani 1 1 d . . . . .
H14 H 0.807097 0.691017 0.769706 0.017 Uiso 1 1 calc R U . . .
C23 C 0.10263(12) 1.07456(12) 0.85488(8) 0.0152(2) Uani 1 1 d . . . . .
C25 C 0.28290(12) 0.95523(12) 0.90421(8) 0.0133(2) Uani 1 1 d . . . . .
C40 C 0.20987(11) 0.59613(11) 0.69375(7) 0.0108(2) Uani 1 1 d . . . . .
C42 C 0.09626(13) 0.60197(12) 0.58001(8) 0.0156(2) Uani 1 1 d . . . . .
H42 H 0.072825 0.641783 0.533171 0.019 Uiso 1 1 calc R U . . .
C10 C 0.49352(12) 0.74416(11) 0.78366(7) 0.0112(2) Uani 1 1 d . . . . .
C11 C 0.47819(12) 0.86601(11) 0.80760(8) 0.0121(2) Uani 1 1 d . . . . .
C41 C 0.17555(12) 0.65342(11) 0.62369(8) 0.0117(2) Uani 1 1 d . . . . .
C60 C 0.21560(12) 0.76905(11) 0.58904(7) 0.0119(2) Uani 1 1 d . . . . .
C20 C 0.34857(12) 0.94009(11) 0.82466(8) 0.0121(2) Uani 1 1 d . . . . .
C52 C 0.14493(14) 0.35512(12) 0.92638(8) 0.0161(2) Uani 1 1 d . . . . .
H52 H 0.084157 0.354141 0.974497 0.019 Uiso 1 1 calc R U . . .
C35 C 0.63826(12) 0.45871(12) 0.81108(8) 0.0139(2) Uani 1 1 d . . . . .
C13 C 0.70770(13) 0.85639(12) 0.80093(9) 0.0161(2) Uani 1 1 d . . . . .
H13 H 0.780175 0.894429 0.805564 0.019 Uiso 1 1 calc R U . . .
C15 C 0.61789(12) 0.67843(11) 0.77110(8) 0.0117(2) Uani 1 1 d . . . . .
C44 C 0.08531(13) 0.43688(12) 0.67174(8) 0.0161(2) Uani 1 1 d . . . . .
H44 H 0.055291 0.362829 0.688065 0.019 Uiso 1 1 calc R U . . .
C64 C 0.35668(13) 0.87139(13) 0.49212(8) 0.0162(2) Uani 1 1 d . . . . .
H64 H 0.435618 0.870504 0.456186 0.019 Uiso 1 1 calc R U . . .
C65 C 0.33148(12) 0.76702(12) 0.53477(8) 0.0131(2) Uani 1 1 d . . . . .
C53 C 0.26941(14) 0.29656(13) 0.92502(9) 0.0181(3) Uani 1 1 d . . . . .
C43 C 0.05114(14) 0.49454(13) 0.60337(8) 0.0177(3) Uani 1 1 d . . . . .
H43 H -0.002490 0.460865 0.572925 0.021 Uiso 1 1 calc R U . . .
C33 C 0.73698(13) 0.30273(12) 0.71274(9) 0.0158(2) Uani 1 1 d . . . . .
C12 C 0.58514(13) 0.92071(12) 0.81573(8) 0.0152(2) Uani 1 1 d . . . . .
H12 H 0.573636 1.002941 0.831599 0.018 Uiso 1 1 calc R U . . .
C24 C 0.16018(13) 1.02139(12) 0.91773(8) 0.0153(2) Uani 1 1 d . . . . .
H24 H 0.114629 1.030410 0.971269 0.018 Uiso 1 1 calc R U . . .
C61 C 0.12701(13) 0.87521(12) 0.59982(8) 0.0153(2) Uani 1 1 d . . . . .
C36 C 0.71935(14) 0.60589(13) 0.60557(8) 0.0178(3) Uani 1 1 d . . . . .
H36A H 0.642944 0.667124 0.611248 0.027 Uiso 1 1 calc R U . . .
H36B H 0.732064 0.567081 0.552707 0.027 Uiso 1 1 calc R U . . .
H36C H 0.794673 0.644251 0.610395 0.027 Uiso 1 1 calc R U . . .
C38 C 0.58527(15) 0.49119(13) 0.89784(8) 0.0203(3) Uani 1 1 d . . . . .
H38A H 0.655195 0.506972 0.925317 0.030 Uiso 1 1 calc R U . . .
H38B H 0.545105 0.424159 0.924405 0.030 Uiso 1 1 calc R U . . .
H38C H 0.521077 0.563552 0.900162 0.030 Uiso 1 1 calc R U . . .
C27 C -0.03297(13) 1.13891(14) 0.87043(10) 0.0215(3) Uani 1 1 d . . . . .
H27A H -0.042734 1.204168 0.831230 0.032 Uiso 1 1 calc R U . . .
H27B H -0.051952 1.172714 0.924985 0.032 Uiso 1 1 calc R U . . .
H27C H -0.092564 1.081767 0.865187 0.032 Uiso 1 1 calc R U . . .
C63 C 0.26900(14) 0.97686(13) 0.50089(8) 0.0179(3) Uani 1 1 d . . . . .
C1 C 0.07963(14) 0.74799(14) 0.88925(9) 0.0216(3) Uani 1 1 d . . . . .
C68 C 0.42536(13) 0.65224(13) 0.52017(9) 0.0187(3) Uani 1 1 d . . . . .
H68A H 0.442058 0.617392 0.571895 0.028 Uiso 1 1 calc R U . . .
H68B H 0.505949 0.670272 0.488141 0.028 Uiso 1 1 calc R U . . .
H68C H 0.389033 0.594541 0.490986 0.028 Uiso 1 1 calc R U . . .
C28 C 0.34526(14) 0.90420(14) 0.97377(9) 0.0189(3) Uani 1 1 d . . . . .
H28A H 0.379783 0.819089 0.963305 0.028 Uiso 1 1 calc R U . . .
H28B H 0.281404 0.911063 1.023185 0.028 Uiso 1 1 calc R U . . .
H28C H 0.415193 0.949241 0.980103 0.028 Uiso 1 1 calc R U . . .
C62 C 0.15551(14) 0.97731(12) 0.55485(9) 0.0183(3) Uani 1 1 d . . . . .
H62 H 0.095300 1.049051 0.561487 0.022 Uiso 1 1 calc R U . . .
C34 C 0.68457(13) 0.33865(12) 0.79118(8) 0.0153(2) Uani 1 1 d . . . . .
H34 H 0.680212 0.279473 0.832481 0.018 Uiso 1 1 calc R U . . .
C66 C 0.00285(14) 0.88004(14) 0.65789(10) 0.0230(3) Uani 1 1 d . . . . .
H66A H -0.041499 0.812990 0.646892 0.034 Uiso 1 1 calc R U . . .
H66B H -0.051659 0.956697 0.651498 0.034 Uiso 1 1 calc R U . . .
H66C H 0.020803 0.873585 0.713107 0.034 Uiso 1 1 calc R U . . .
C37 C 0.78444(17) 0.17231(13) 0.69204(10) 0.0258(3) Uani 1 1 d . . . . .
H37A H 0.714648 0.124272 0.708540 0.039 Uiso 1 1 calc R U . . .
H37B H 0.856117 0.143488 0.720293 0.039 Uiso 1 1 calc R U . . .
H37C H 0.813488 0.164219 0.633812 0.039 Uiso 1 1 calc R U . . .
C57 C 0.30822(17) 0.23651(15) 0.99968(10) 0.0270(3) Uani 1 1 d . . . . .
H57A H 0.386587 0.178880 0.984823 0.040 Uiso 1 1 calc R U . . .
H57B H 0.239145 0.193805 1.026911 0.040 Uiso 1 1 calc R U . . .
H57C H 0.324230 0.297731 1.035939 0.040 Uiso 1 1 calc R U . . .
C67 C 0.29781(17) 1.08872(15) 0.45395(10) 0.0267(3) Uani 1 1 d . . . . .
H67A H 0.382360 1.106784 0.461143 0.040 Uiso 1 1 calc R U . . .
H67B H 0.232168 1.156771 0.473493 0.040 Uiso 1 1 calc R U . . .
H67C H 0.297617 1.075302 0.396691 0.040 Uiso 1 1 calc R U . . .

loop_
_atom_site_aniso_label
_atom_site_aniso_U_11
_atom_site_aniso_U_22
_atom_site_aniso_U_33
_atom_site_aniso_U_23
_atom_site_aniso_U_13
_atom_site_aniso_U_12
In1 0.00805(4) 0.01092(4) 0.01112(4) -0.00079(3) -0.00124(3) -0.00207(3)
P1 0.01875(17) 0.02120(17) 0.01324(15) -0.00160(13) 0.00138(12) -0.00656(13)
O1 0.0193(6) 0.0348(7) 0.0457(8) 0.0021(6) -0.0015(5) -0.0006(5)
C55 0.0120(5) 0.0142(5) 0.0170(6) -0.0003(4) -0.0023(4) -0.0032(4)
C21 0.0141(6) 0.0144(6) 0.0144(6) -0.0023(4) -0.0023(4) -0.0028(4)
C50 0.0122(5) 0.0103(5) 0.0133(5) 0.0011(4) -0.0030(4) -0.0040(4)
C30 0.0085(5) 0.0112(5) 0.0152(5) -0.0005(4) -0.0010(4) -0.0011(4)
C22 0.0153(6) 0.0159(6) 0.0178(6) 0.0000(5) -0.0061(5) -0.0013(5)
C51 0.0120(5) 0.0116(5) 0.0154(6) 0.0012(4) -0.0018(4) -0.0037(4)
C26 0.0196(7) 0.0261(7) 0.0152(6) 0.0000(5) -0.0011(5) -0.0035(5)
C32 0.0131(5) 0.0151(6) 0.0162(6) -0.0030(4) 0.0004(4) -0.0004(4)
C31 0.0105(5) 0.0135(5) 0.0146(5) 0.0003(4) -0.0004(4) -0.0008(4)
C58 0.0140(6) 0.0244(7) 0.0209(7) -0.0037(5) 0.0004(5) -0.0010(5)
C45 0.0115(5) 0.0132(5) 0.0126(5) 0.0003(4) -0.0021(4) -0.0032(4)
C56 0.0130(6) 0.0196(6) 0.0206(6) 0.0017(5) -0.0006(5) -0.0013(5)
C54 0.0136(6) 0.0164(6) 0.0254(7) 0.0033(5) -0.0078(5) -0.0028(5)
C14 0.0086(5) 0.0149(6) 0.0197(6) -0.0001(5) -0.0019(4) -0.0016(4)
C23 0.0114(5) 0.0136(6) 0.0204(6) -0.0041(5) -0.0030(5) -0.0005(4)
C25 0.0114(5) 0.0137(5) 0.0150(6) -0.0018(4) -0.0024(4) -0.0022(4)
C40 0.0088(5) 0.0118(5) 0.0118(5) -0.0003(4) -0.0012(4) -0.0019(4)
C42 0.0172(6) 0.0188(6) 0.0120(5) 0.0019(4) -0.0046(4) -0.0050(5)
C10 0.0088(5) 0.0121(5) 0.0127(5) -0.0010(4) -0.0008(4) -0.0022(4)
C11 0.0094(5) 0.0120(5) 0.0146(5) -0.0023(4) -0.0009(4) -0.0015(4)
C41 0.0106(5) 0.0124(5) 0.0117(5) 0.0001(4) -0.0006(4) -0.0020(4)
C60 0.0119(5) 0.0128(5) 0.0116(5) 0.0017(4) -0.0027(4) -0.0030(4)
C20 0.0097(5) 0.0110(5) 0.0157(6) -0.0024(4) -0.0014(4) -0.0020(4)
C52 0.0189(6) 0.0166(6) 0.0142(6) 0.0033(5) -0.0029(5) -0.0069(5)
C35 0.0128(5) 0.0155(6) 0.0138(5) 0.0000(4) -0.0020(4) -0.0034(4)
C13 0.0114(5) 0.0161(6) 0.0218(6) -0.0003(5) -0.0031(5) -0.0054(4)
C15 0.0099(5) 0.0116(5) 0.0130(5) -0.0002(4) -0.0005(4) -0.0015(4)
C44 0.0186(6) 0.0154(6) 0.0170(6) 0.0017(5) -0.0051(5) -0.0088(5)
C64 0.0162(6) 0.0213(6) 0.0118(5) 0.0029(5) -0.0011(4) -0.0065(5)
C65 0.0121(5) 0.0162(6) 0.0111(5) 0.0006(4) -0.0021(4) -0.0021(4)
C53 0.0216(7) 0.0159(6) 0.0204(6) 0.0050(5) -0.0108(5) -0.0075(5)
C43 0.0197(6) 0.0206(6) 0.0161(6) 0.0004(5) -0.0075(5) -0.0092(5)
C33 0.0135(6) 0.0121(5) 0.0218(6) -0.0013(5) -0.0040(5) -0.0001(4)
C12 0.0130(6) 0.0130(5) 0.0199(6) -0.0025(5) -0.0016(5) -0.0040(4)
C24 0.0124(5) 0.0167(6) 0.0162(6) -0.0046(5) -0.0008(4) -0.0008(4)
C61 0.0126(5) 0.0145(6) 0.0182(6) 0.0007(5) -0.0015(5) -0.0015(4)
C36 0.0199(6) 0.0164(6) 0.0154(6) 0.0026(5) 0.0003(5) -0.0014(5)
C38 0.0270(7) 0.0195(6) 0.0139(6) 0.0002(5) 0.0001(5) -0.0055(5)
C27 0.0124(6) 0.0220(7) 0.0292(8) -0.0047(6) -0.0045(5) 0.0031(5)
C63 0.0218(7) 0.0169(6) 0.0168(6) 0.0058(5) -0.0060(5) -0.0067(5)
C1 0.0182(6) 0.0227(7) 0.0228(7) -0.0037(5) 0.0032(5) -0.0069(5)
C68 0.0141(6) 0.0206(6) 0.0192(6) -0.0003(5) 0.0002(5) 0.0018(5)
C28 0.0160(6) 0.0241(7) 0.0167(6) -0.0001(5) -0.0043(5) -0.0017(5)
C62 0.0172(6) 0.0127(6) 0.0248(7) 0.0024(5) -0.0049(5) 0.0002(5)
C34 0.0152(6) 0.0132(5) 0.0182(6) 0.0027(5) -0.0043(5) -0.0031(4)
C66 0.0146(6) 0.0202(7) 0.0306(8) -0.0006(6) 0.0047(5) -0.0001(5)
C37 0.0332(8) 0.0138(6) 0.0290(8) -0.0021(5) -0.0073(6) 0.0036(6)
C57 0.0331(8) 0.0271(8) 0.0269(8) 0.0120(6) -0.0183(7) -0.0112(6)
C67 0.0316(8) 0.0216(7) 0.0287(8) 0.0120(6) -0.0073(6) -0.0089(6)

loop_
_atom_type_symbol
_atom_type_description
_atom_type_scat_dispersion_real
_atom_type_scat_dispersion_imag
_atom_type_scat_source
C C 0.0033 0.0016 'International Tables Vol C Tables 4.2.6.8 and 6.1.1.4'
H H 0.0000 0.0000 'International Tables Vol C Tables 4.2.6.8 and 6.1.1.4'
In In -0.7276 1.3100 'International Tables Vol C Tables 4.2.6.8 and 6.1.1.4'
O O 0.0106 0.0060 'International Tables Vol C Tables 4.2.6.8 and 6.1.1.4'
P P 0.1023 0.0942 'International Tables Vol C Tables 4.2.6.8 and 6.1.1.4'

loop_
_geom_angle_atom_site_label_1
_geom_angle_atom_site_label_2
_geom_angle_atom_site_label_3
_geom_angle
_geom_angle_site_symmetry_1
_geom_angle_site_symmetry_3
_geom_angle_publ_flag
C40 In1 P1 110.57(3) . . ?
C10 In1 P1 105.28(3) . . ?
C10 In1 C40 144.14(5) . . ?
C1 P1 In1 85.73(5) . . ?
C50 C55 C58 120.61(12) . . ?
C54 C55 C50 118.92(12) . . ?
C54 C55 C58 120.31(12) . . ?
C22 C21 C26 120.51(12) . . ?
C22 C21 C20 119.19(12) . . ?
C20 C21 C26 120.13(12) . . ?
C55 C50 C51 120.31(12) . . ?
C55 C50 C45 119.16(11) . . ?
C51 C50 C45 120.48(11) . . ?
C31 C30 C35 119.65(12) . . ?
C31 C30 C15 119.19(11) . . ?
C35 C30 C15 120.62(11) . . ?
C21 C22 H22 119.3 . . ?
C23 C22 C21 121.50(12) . . ?
C23 C22 H22 119.3 . . ?
C50 C51 C56 121.45(12) . . ?
C52 C51 C50 118.69(12) . . ?
C52 C51 C56 119.85(12) . . ?
C21 C26 H26A 109.5 . . ?
C21 C26 H26B 109.5 . . ?
C21 C26 H26C 109.5 . . ?
H26A C26 H26B 109.5 . . ?
H26A C26 H26C 109.5 . . ?
H26B C26 H26C 109.5 . . ?
C31 C32 H32 119.1 . . ?
C31 C32 C33 121.72(12) . . ?
C33 C32 H32 119.1 . . ?
C30 C31 C36 120.57(12) . . ?
C32 C31 C30 119.38(12) . . ?
C32 C31 C36 120.00(12) . . ?
C55 C58 H58A 109.5 . . ?
C55 C58 H58B 109.5 . . ?
C55 C58 H58C 109.5 . . ?
H58A C58 H58B 109.5 . . ?
H58A C58 H58C 109.5 . . ?
H58B C58 H58C 109.5 . . ?
C40 C45 C50 121.51(11) . . ?
C44 C45 C50 117.66(11) . . ?
C44 C45 C40 120.81(12) . . ?
C51 C56 H56A 109.5 . . ?
C51 C56 H56B 109.5 . . ?
C51 C56 H56C 109.5 . . ?
H56A C56 H56B 109.5 . . ?
H56A C56 H56C 109.5 . . ?
H56B C56 H56C 109.5 . . ?
C55 C54 H54 119.2 . . ?
C53 C54 C55 121.51(13) . . ?
C53 C54 H54 119.2 . . ?
C13 C14 H14 119.4 . . ?
C13 C14 C15 121.26(12) . . ?
C15 C14 H14 119.4 . . ?
C22 C23 C24 118.41(12) . . ?
C22 C23 C27 120.85(13) . . ?
C24 C23 C27 120.73(13) . . ?
C20 C25 C28 120.70(12) . . ?
C24 C25 C20 118.77(12) . . ?
C24 C25 C28 120.50(12) . . ?
C45 C40 In1 116.34(9) . . ?
C41 C40 In1 125.45(9) . . ?
C41 C40 C45 118.03(11) . . ?
C41 C42 H42 119.2 . . ?
C43 C42 H42 119.2 . . ?
C43 C42 C41 121.64(12) . . ?
C11 C10 In1 116.41(9) . . ?
C15 C10 In1 124.99(9) . . ?
C15 C10 C11 118.49(11) . . ?
C10 C11 C20 121.41(11) . . ?
C12 C11 C10 120.39(11) . . ?
C12 C11 C20 118.20(11) . . ?
C40 C41 C60 126.11(11) . . ?
C42 C41 C40 119.80(12) . . ?
C42 C41 C60 114.09(11) . . ?
C65 C60 C41 119.84(11) . . ?
C61 C60 C41 119.11(11) . . ?
C61 C60 C65 120.09(12) . . ?
C21 C20 C25 120.02(12) . . ?
C21 C20 C11 119.61(11) . . ?
C25 C20 C11 120.27(11) . . ?
C51 C52 H52 119.1 . . ?
C51 C52 C53 121.83(13) . . ?
C53 C52 H52 119.1 . . ?
C30 C35 C38 121.90(12) . . ?
C34 C35 C30 119.05(12) . . ?
C34 C35 C38 118.98(12) . . ?
C14 C13 H13 120.4 . . ?
C12 C13 C14 119.17(12) . . ?
C12 C13 H13 120.4 . . ?
C14 C15 C30 115.81(11) . . ?
C14 C15 C10 119.87(11) . . ?
C10 C15 C30 124.31(11) . . ?
C45 C44 H44 119.7 . . ?
C43 C44 C45 120.69(12) . . ?
C43 C44 H44 119.7 . . ?
C65 C64 H64 119.2 . . ?
C63 C64 H64 119.2 . . ?
C63 C64 C65 121.59(13) . . ?
C60 C65 C68 120.67(12) . . ?
C64 C65 C60 119.16(12) . . ?
C64 C65 C68 120.12(12) . . ?
C54 C53 C52 118.43(12) . . ?
C54 C53 C57 121.26(14) . . ?
C52 C53 C57 120.31(14) . . ?
C42 C43 C44 119.02(12) . . ?
C42 C43 H43 120.5 . . ?
C44 C43 H43 120.5 . . ?
C32 C33 C37 120.52(13) . . ?
C34 C33 C32 118.16(12) . . ?
C34 C33 C37 121.32(13) . . ?
C11 C12 H12 119.6 . . ?
C13 C12 C11 120.77(12) . . ?
C13 C12 H12 119.6 . . ?
C23 C24 C25 121.76(12) . . ?
C23 C24 H24 119.1 . . ?
C25 C24 H24 119.1 . . ?
C60 C61 C66 121.15(12) . . ?
C62 C61 C60 118.77(12) . . ?
C62 C61 C66 120.07(12) . . ?
C31 C36 H36A 109.5 . . ?
C31 C36 H36B 109.5 . . ?
C31 C36 H36C 109.5 . . ?
H36A C36 H36B 109.5 . . ?
H36A C36 H36C 109.5 . . ?
H36B C36 H36C 109.5 . . ?
C35 C38 H38A 109.5 . . ?
C35 C38 H38B 109.5 . . ?
C35 C38 H38C 109.5 . . ?
H38A C38 H38B 109.5 . . ?
H38A C38 H38C 109.5 . . ?
H38B C38 H38C 109.5 . . ?
C23 C27 H27A 109.5 . . ?
C23 C27 H27B 109.5 . . ?
C23 C27 H27C 109.5 . . ?
H27A C27 H27B 109.5 . . ?
H27A C27 H27C 109.5 . . ?
H27B C27 H27C 109.5 . . ?
C64 C63 C67 120.80(14) . . ?
C62 C63 C64 118.43(12) . . ?
C62 C63 C67 120.76(14) . . ?
O1 C1 P1 176.01(15) . . ?
C65 C68 H68A 109.5 . . ?
C65 C68 H68B 109.5 . . ?
C65 C68 H68C 109.5 . . ?
H68A C68 H68B 109.5 . . ?
H68A C68 H68C 109.5 . . ?
H68B C68 H68C 109.5 . . ?
C25 C28 H28A 109.5 . . ?
C25 C28 H28B 109.5 . . ?
C25 C28 H28C 109.5 . . ?
H28A C28 H28B 109.5 . . ?
H28A C28 H28C 109.5 . . ?
H28B C28 H28C 109.5 . . ?
C61 C62 H62 119.0 . . ?
C63 C62 C61 121.94(13) . . ?
C63 C62 H62 119.0 . . ?
C35 C34 H34 119.0 . . ?
C33 C34 C35 122.01(12) . . ?
C33 C34 H34 119.0 . . ?
C61 C66 H66A 109.5 . . ?
C61 C66 H66B 109.5 . . ?
C61 C66 H66C 109.5 . . ?
H66A C66 H66B 109.5 . . ?
H66A C66 H66C 109.5 . . ?
H66B C66 H66C 109.5 . . ?
C33 C37 H37A 109.5 . . ?
C33 C37 H37B 109.5 . . ?
C33 C37 H37C 109.5 . . ?
H37A C37 H37B 109.5 . . ?
H37A C37 H37C 109.5 . . ?
H37B C37 H37C 109.5 . . ?
C53 C57 H57A 109.5 . . ?
C53 C57 H57B 109.5 . . ?
C53 C57 H57C 109.5 . . ?
H57A C57 H57B 109.5 . . ?
H57A C57 H57C 109.5 . . ?
H57B C57 H57C 109.5 . . ?
C63 C67 H67A 109.5 . . ?
C63 C67 H67B 109.5 . . ?
C63 C67 H67C 109.5 . . ?
H67A C67 H67B 109.5 . . ?
H67A C67 H67C 109.5 . . ?
H67B C67 H67C 109.5 . . ?

loop_
_geom_bond_atom_site_label_1
_geom_bond_atom_site_label_2
_geom_bond_distance
_geom_bond_site_symmetry_2
_geom_bond_publ_flag
In1 P1 2.5732(4) . ?
In1 C40 2.1892(12) . ?
In1 C10 2.1836(12) . ?
P1 C1 1.6356(17) . ?
O1 C1 1.174(2) . ?
C55 C50 1.4031(18) . ?
C55 C58 1.5128(19) . ?
C55 C54 1.3932(19) . ?
C21 C22 1.3958(19) . ?
C21 C26 1.5067(19) . ?
C21 C20 1.4007(18) . ?
C50 C51 1.4043(18) . ?
C50 C45 1.4908(18) . ?
C30 C31 1.4058(18) . ?
C30 C35 1.4083(18) . ?
C30 C15 1.4980(17) . ?
C22 H22 0.9500 . ?
C22 C23 1.388(2) . ?
C51 C56 1.5083(19) . ?
C51 C52 1.3907(18) . ?
C26 H26A 0.9800 . ?
C26 H26B 0.9800 . ?
C26 H26C 0.9800 . ?
C32 H32 0.9500 . ?
C32 C31 1.3917(18) . ?
C32 C33 1.3920(19) . ?
C31 C36 1.5089(19) . ?
C58 H58A 0.9800 . ?
C58 H58B 0.9800 . ?
C58 H58C 0.9800 . ?
C45 C40 1.4137(17) . ?
C45 C44 1.3948(18) . ?
C56 H56A 0.9800 . ?
C56 H56B 0.9800 . ?
C56 H56C 0.9800 . ?
C54 H54 0.9500 . ?
C54 C53 1.391(2) . ?
C14 H14 0.9500 . ?
C14 C13 1.3884(19) . ?
C14 C15 1.3991(18) . ?
C23 C24 1.3922(19) . ?
C23 C27 1.5045(19) . ?
C25 C20 1.4057(18) . ?
C25 C24 1.3945(18) . ?
C25 C28 1.5052(19) . ?
C40 C41 1.4080(17) . ?
C42 H42 0.9500 . ?
C42 C41 1.3995(18) . ?
C42 C43 1.3842(19) . ?
C10 C11 1.4108(17) . ?
C10 C15 1.4072(17) . ?
C11 C20 1.4939(17) . ?
C11 C12 1.3980(18) . ?
C41 C60 1.4972(17) . ?
C60 C65 1.4066(18) . ?
C60 C61 1.4033(18) . ?
C52 H52 0.9500 . ?
C52 C53 1.391(2) . ?
C35 C38 1.5085(19) . ?
C35 C34 1.3924(19) . ?
C13 H13 0.9500 . ?
C13 C12 1.3855(19) . ?
C44 H44 0.9500 . ?
C44 C43 1.3846(19) . ?
C64 H64 0.9500 . ?
C64 C65 1.3936(18) . ?
C64 C63 1.392(2) . ?
C65 C68 1.5093(19) . ?
C53 C57 1.504(2) . ?
C43 H43 0.9500 . ?
C33 C34 1.390(2) . ?
C33 C37 1.5042(19) . ?
C12 H12 0.9500 . ?
C24 H24 0.9500 . ?
C61 C62 1.3990(19) . ?
C61 C66 1.5037(19) . ?
C36 H36A 0.9800 . ?
C36 H36B 0.9800 . ?
C36 H36C 0.9800 . ?
C38 H38A 0.9800 . ?
C38 H38B 0.9800 . ?
C38 H38C 0.9800 . ?
C27 H27A 0.9800 . ?
C27 H27B 0.9800 . ?
C27 H27C 0.9800 . ?
C63 C62 1.386(2) . ?
C63 C67 1.508(2) . ?
C68 H68A 0.9800 . ?
C68 H68B 0.9800 . ?
C68 H68C 0.9800 . ?
C28 H28A 0.9800 . ?
C28 H28B 0.9800 . ?
C28 H28C 0.9800 . ?
C62 H62 0.9500 . ?
C34 H34 0.9500 . ?
C66 H66A 0.9800 . ?
C66 H66B 0.9800 . ?
C66 H66C 0.9800 . ?
C37 H37A 0.9800 . ?
C37 H37B 0.9800 . ?
C37 H37C 0.9800 . ?
C57 H57A 0.9800 . ?
C57 H57B 0.9800 . ?
C57 H57C 0.9800 . ?
C67 H67A 0.9800 . ?
C67 H67B 0.9800 . ?
C67 H67C 0.9800 . ?

loop_
_geom_torsion_atom_site_label_1
_geom_torsion_atom_site_label_2
_geom_torsion_atom_site_label_3
_geom_torsion_atom_site_label_4
_geom_torsion
_geom_torsion_site_symmetry_1
_geom_torsion_site_symmetry_2
_geom_torsion_site_symmetry_3
_geom_torsion_site_symmetry_4
_geom_torsion_publ_flag
In1 C40 C41 C42 -174.16(10) . . . . ?
In1 C40 C41 C60 5.52(18) . . . . ?
In1 C10 C11 C20 -1.58(16) . . . . ?
In1 C10 C11 C12 178.61(10) . . . . ?
In1 C10 C15 C30 0.30(18) . . . . ?
In1 C10 C15 C14 -178.63(10) . . . . ?
C55 C50 C51 C56 -175.31(12) . . . . ?
C55 C50 C51 C52 5.63(19) . . . . ?
C55 C50 C45 C40 -75.08(16) . . . . ?
C55 C50 C45 C44 103.49(15) . . . . ?
C55 C54 C53 C52 3.2(2) . . . . ?
C55 C54 C53 C57 -177.74(13) . . . . ?
C21 C22 C23 C24 2.9(2) . . . . ?
C21 C22 C23 C27 -176.28(13) . . . . ?
C50 C55 C54 C53 1.1(2) . . . . ?
C50 C51 C52 C53 -1.2(2) . . . . ?
C50 C45 C40 In1 -6.36(16) . . . . ?
C50 C45 C40 C41 178.23(11) . . . . ?
C50 C45 C44 C43 -178.89(13) . . . . ?
C30 C35 C34 C33 -1.6(2) . . . . ?
C22 C21 C20 C25 -6.07(19) . . . . ?
C22 C21 C20 C11 177.60(12) . . . . ?
C22 C23 C24 C25 -3.0(2) . . . . ?
C51 C50 C45 C40 107.48(14) . . . . ?
C51 C50 C45 C44 -73.96(16) . . . . ?
C51 C52 C53 C54 -3.1(2) . . . . ?
C51 C52 C53 C57 177.78(13) . . . . ?
C26 C21 C22 C23 -173.67(13) . . . . ?
C26 C21 C20 C25 169.22(12) . . . . ?
C26 C21 C20 C11 -7.11(18) . . . . ?
C32 C33 C34 C35 0.4(2) . . . . ?
C31 C30 C35 C38 178.02(12) . . . . ?
C31 C30 C35 C34 0.97(19) . . . . ?
C31 C30 C15 C14 -76.51(16) . . . . ?
C31 C30 C15 C10 104.52(15) . . . . ?
C31 C32 C33 C34 1.4(2) . . . . ?
C31 C32 C33 C37 -179.25(13) . . . . ?
C58 C55 C50 C51 169.91(12) . . . . ?
C58 C55 C50 C45 -7.55(18) . . . . ?
C58 C55 C54 C53 -174.38(13) . . . . ?
C45 C50 C51 C56 2.11(19) . . . . ?
C45 C50 C51 C52 -176.96(12) . . . . ?
C45 C40 C41 C42 0.79(18) . . . . ?
C45 C40 C41 C60 -179.53(12) . . . . ?
C45 C44 C43 C42 0.4(2) . . . . ?
C56 C51 C52 C53 179.70(13) . . . . ?
C54 C55 C50 C51 -5.58(19) . . . . ?
C54 C55 C50 C45 176.97(12) . . . . ?
C14 C13 C12 C11 -1.2(2) . . . . ?
C40 C45 C44 C43 -0.3(2) . . . . ?
C40 C41 C60 C65 87.69(16) . . . . ?
C40 C41 C60 C61 -103.50(15) . . . . ?
C42 C41 C60 C65 -92.61(15) . . . . ?
C42 C41 C60 C61 76.19(16) . . . . ?
C10 C11 C20 C21 -86.49(16) . . . . ?
C10 C11 C20 C25 97.19(15) . . . . ?
C10 C11 C12 C13 -0.4(2) . . . . ?
C11 C10 C15 C30 176.32(12) . . . . ?
C11 C10 C15 C14 -2.61(19) . . . . ?
C41 C42 C43 C44 0.1(2) . . . . ?
C41 C60 C65 C64 168.64(12) . . . . ?
C41 C60 C65 C68 -8.94(18) . . . . ?
C41 C60 C61 C62 -167.79(12) . . . . ?
C41 C60 C61 C66 11.7(2) . . . . ?
C60 C61 C62 C63 -0.8(2) . . . . ?
C20 C21 C22 C23 1.6(2) . . . . ?
C20 C25 C24 C23 -1.4(2) . . . . ?
C20 C11 C12 C13 179.83(13) . . . . ?
C35 C30 C31 C32 0.79(19) . . . . ?
C35 C30 C31 C36 -176.51(12) . . . . ?
C35 C30 C15 C14 95.04(15) . . . . ?
C35 C30 C15 C10 -83.93(16) . . . . ?
C13 C14 C15 C30 -177.90(12) . . . . ?
C13 C14 C15 C10 1.1(2) . . . . ?
C15 C30 C31 C32 172.42(12) . . . . ?
C15 C30 C31 C36 -4.89(18) . . . . ?
C15 C30 C35 C38 6.51(19) . . . . ?
C15 C30 C35 C34 -170.54(12) . . . . ?
C15 C14 C13 C12 0.8(2) . . . . ?
C15 C10 C11 C20 -177.94(12) . . . . ?
C15 C10 C11 C12 2.25(19) . . . . ?
C44 C45 C40 In1 175.13(10) . . . . ?
C44 C45 C40 C41 -0.29(19) . . . . ?
C64 C63 C62 C61 -0.4(2) . . . . ?
C65 C60 C61 C62 1.0(2) . . . . ?
C65 C60 C61 C66 -179.57(13) . . . . ?
C65 C64 C63 C62 1.4(2) . . . . ?
C65 C64 C63 C67 -179.75(13) . . . . ?
C43 C42 C41 C40 -0.7(2) . . . . ?
C43 C42 C41 C60 179.56(13) . . . . ?
C33 C32 C31 C30 -2.0(2) . . . . ?
C33 C32 C31 C36 175.29(13) . . . . ?
C12 C11 C20 C21 93.32(15) . . . . ?
C12 C11 C20 C25 -82.99(16) . . . . ?
C24 C25 C20 C21 5.94(19) . . . . ?
C24 C25 C20 C11 -177.75(12) . . . . ?
C61 C60 C65 C64 -0.06(19) . . . . ?
C61 C60 C65 C68 -177.64(12) . . . . ?
C38 C35 C34 C33 -178.72(13) . . . . ?
C27 C23 C24 C25 176.16(13) . . . . ?
C63 C64 C65 C60 -1.1(2) . . . . ?
C63 C64 C65 C68 176.45(13) . . . . ?
C28 C25 C20 C21 -172.26(12) . . . . ?
C28 C25 C20 C11 4.05(19) . . . . ?
C28 C25 C24 C23 176.84(13) . . . . ?
C66 C61 C62 C63 179.78(14) . . . . ?
C37 C33 C34 C35 -178.91(13) . . . . ?
C67 C63 C62 C61 -179.28(14) . . . . ?
